data_2200645
loop_
_publ_author_name
'Graham Smith'
'Urs D. Wermuth'
'Jonathan M. White'

_publ_section_title
;
 The 1:1 proton-transfer compound of sulfanilamide with
 3,5-dinitrosalicylic acid
;
_journal_issue 11
_journal_name_full 'Acta Crystallographica Section E'
_journal_page_first o1036
_journal_page_last o1038
_journal_paper_doi 10.1107/S1600536801016841
_journal_volume 57
_journal_year 2001
_chemical_formula_iupac 'C7 H3 N2 O7 1+, C6 H9 N2 O2 S 1-'
_chemical_formula_moiety 'C7 H3 N2 O7 1+, C6 H9 N2 O2 S 1-'
_chemical_formula_sum 'C13 H12 N4 O9 S'
_chemical_formula_weight 400.33
_chemical_melting_point 472.5(15)
_chemical_name_common '4-aminobenzenesulfonamide 3,5-dinitrosalicylate'
_chemical_name_systematic
;
?
;
_space_group_IT_number 2
_symmetry_cell_setting triclinic
_symmetry_space_group_name_Hall '-P 1'
_symmetry_space_group_name_H-M 'P -1'
_cell_angle_alpha 90.770(10)
_cell_angle_beta 99.736(9)
_cell_angle_gamma 95.700(10)
_cell_formula_units_Z 2
_cell_length_a 7.0167(9)
_cell_length_b 9.1370(10)
_cell_length_c 12.4300(10)
_cell_measurement_reflns_used 25
_cell_measurement_temperature 293(2)
_cell_measurement_theta_max 15
_cell_measurement_theta_min 12
_cell_volume 781.17(15)
_computing_cell_refinement 'CAD-4 Software'
_computing_data_collection 'CAD-4 Software (Enraf-Nonius, 1989)'
_computing_data_reduction 'PROCESS DATA (Gable et al., 1994)'
_computing_molecular_graphics 'PLATON for Windows (Spek, 1999)'
_computing_structure_refinement 'SHELXL97 (Sheldrick, 1997)'
_computing_structure_solution 'SHELXS97 (Sheldrick, 1997)'
_diffrn_ambient_temperature 293(2)
_diffrn_measured_fraction_theta_full .999
_diffrn_measured_fraction_theta_max .999
_diffrn_measurement_device_type 'Nonius CAD-4'
_diffrn_measurement_method \w--2\q
_diffrn_radiation_monochromator 'graphite '
_diffrn_radiation_source 'fine-focus sealed tube'
_diffrn_radiation_type ' MoK\a '
_diffrn_radiation_wavelength .71069
_diffrn_reflns_av_R_equivalents .0098
_diffrn_reflns_av_sigmaI/netI .0204
_diffrn_reflns_limit_h_max 9
_diffrn_reflns_limit_h_min 0
_diffrn_reflns_limit_k_max 11
_diffrn_reflns_limit_k_min -11
_diffrn_reflns_limit_l_max 15
_diffrn_reflns_limit_l_min -16
_diffrn_reflns_number 3867
_diffrn_reflns_theta_full 27.46
_diffrn_reflns_theta_max 27.46
_diffrn_reflns_theta_min 2.24
_diffrn_standards_decay_% 5.0
_diffrn_standards_interval_time 160
_diffrn_standards_number 3
_exptl_absorpt_coefficient_mu .271
_exptl_absorpt_correction_type none
_exptl_crystal_colour yellow
_exptl_crystal_density_diffrn 1.702
_exptl_crystal_density_method 'not measured'
_exptl_crystal_description prismatic
_exptl_crystal_F_000 412
_exptl_crystal_size_max .35
_exptl_crystal_size_mid .25
_exptl_crystal_size_min .20
_refine_diff_density_max .39
_refine_diff_density_min -.35
_refine_ls_extinction_coef .008(2)
_refine_ls_extinction_method 'SHELXL97 (Sheldrick, 1997)'
_refine_ls_goodness_of_fit_ref 1.05
_refine_ls_hydrogen_treatment refall
_refine_ls_matrix_type full
_refine_ls_number_parameters 293
_refine_ls_number_reflns 3575
_refine_ls_number_restraints 0
_refine_ls_restrained_S_all 1.05
_refine_ls_R_factor_all .045
_refine_ls_R_factor_gt .037
_refine_ls_shift/su_max .006
_refine_ls_shift/su_mean <0.001
_refine_ls_structure_factor_coef Fsqd
_refine_ls_weighting_details 'calc w = 1/[\s^2^(Fo^2^)+(0.0482P)^2^+0.3779P] where P = (Fo^2^+2Fc^2^)/3'
_refine_ls_weighting_scheme calc
_refine_ls_wR_factor_ref .098
_reflns_number_gt 3080
_reflns_number_total 3575
_reflns_threshold_expression I>2\s(I)
_cod_data_source_file ci6068.cif
_cod_data_source_block I
_cod_depositor_comments
;
The following automatic conversions were performed:

'_chemical_melting_point' value '471--474 ' was changed to
'472.5(15)' - the average value was taken and precision was
estimated.

Automatic conversion script
Id: cif_fix_values 1646 2011-03-28 12:23:43Z adriana 

The following automatic conversions were performed:

'_chemical_melting_point' value '471--474 ' was changed to
'472.5(15)' - the average value was taken and precision was
estimated.

Automatic conversion script
Id: cif_fix_values 1715 2011-07-08 13:25:40Z adriana 
;
_cod_database_code 2200645
_cod_database_fobs_code 2200645

loop_
_symmetry_equiv_pos_as_xyz
'x, y, z'
'-x, -y, -z'

loop_
_atom_site_label
_atom_site_fract_x
_atom_site_fract_y
_atom_site_fract_z
_atom_site_U_iso_or_equiv
_atom_site_adp_type
_atom_site_calc_flag
_atom_site_refinement_flags
_atom_site_occupancy
_atom_site_disorder_assembly
_atom_site_disorder_group
_atom_site_type_symbol
S1 .35087(6) .71792(4) .94734(3) .02694(12) Uani d . 1 . . S
O1 .2139(2) .24127(13) .42861(10) .0380(3) Uani d . 1 . . O
O2 .1911(2) .19643(14) .62114(12) .0462(4) Uani d . 1 . . O
O3 .1827(3) .38115(15) .73562(11) .0501(4) Uani d . 1 . . O
O4 .3104(3) .88515(15) .61647(12) .0499(4) Uani d . 1 . . O
O5 .2881(3) .92742(15) .44514(13) .0649(5) Uani d . 1 . . O
O6 .3404(3) .52808(19) .19908(13) .0713(6) Uani d . 1 . . O
O7 .1673(3) .32814(18) .21878(12) .0630(5) Uani d . 1 . . O
O8 .55495(19) .72510(15) .98855(11) .0394(3) Uani d . 1 . . O
O9 .2929(2) .77867(15) .84179(10) .0393(3) Uani d . 1 . . O
N1 .2535(2) .44434(17) .25418(12) .0358(3) Uani d . 1 . . N
N2 .2931(2) .84362(15) .52100(13) .0341(3) Uani d . 1 . . N
N3 .2456(3) .55353(17) .94170(15) .0367(4) Uani d . 1 . . N
N4 -.0079(2) 1.04475(16) 1.26713(12) .0285(3) Uani d . 1 . . N
C1 .2325(2) .43951(17) .55606(13) .0255(3) Uani d . 1 . . C
C2 .2308(2) .38119(17) .44778(13) .0259(3) Uani d . 1 . . C
C3 .2539(2) .48888(18) .36743(13) .0272(3) Uani d . 1 . . C
C4 .2773(2) .63791(18) .39093(14) .0282(3) Uani d . 1 . . C
C5 .2768(2) .68640(16) .49655(13) .0265(3) Uani d . 1 . . C
C6 .2549(2) .58874(17) .57955(13) .0265(3) Uani d . 1 . . C
C7 .2017(3) .33762(18) .64612(13) .0305(4) Uani d . 1 . . C
C8 .2444(2) .81196(17) 1.04360(12) .0258(3) Uani d . 1 . . C
C9 .0450(3) .79465(19) 1.03839(14) .0314(4) Uani d . 1 . . C
C10 -.0368(3) .87180(19) 1.11212(14) .0312(4) Uani d . 1 . . C
C11 .0826(2) .96653(17) 1.18838(12) .0252(3) Uani d . 1 . . C
C12 .2803(3) .9870(2) 1.19299(15) .0349(4) Uani d . 1 . . C
C13 .3625(3) .9076(2) 1.11989(15) .0356(4) Uani d . 1 . . C
H1 .196(5) .188(4) .539(3) .104(11) Uiso d . 1 . . H
H3A .287(4) .504(3) .993(2) .061(8) Uiso d . 1 . . H
H3B .228(4) .514(3) .879(2) .058(7) Uiso d . 1 . . H
H4 .291(3) .703(3) .3406(19) .045(6) Uiso d . 1 . . H
H4A .079(4) 1.108(3) 1.312(2) .048(6) Uiso d . 1 . . H
H4B -.073(4) .975(3) 1.305(2) .054(7) Uiso d . 1 . . H
H4C -.095(3) 1.099(3) 1.2305(19) .047(6) Uiso d . 1 . . H
H6 .258(3) .624(2) .6510(17) .034(5) Uiso d . 1 . . H
H9 -.034(3) .734(2) .9835(18) .040(6) Uiso d . 1 . . H
H10 -.175(3) .858(2) 1.1112(18) .045(6) Uiso d . 1 . . H
H12 .358(3) 1.052(2) 1.2448(19) .043(6) Uiso d . 1 . . H
H13 .491(3) .919(2) 1.1214(19) .046(6) Uiso d . 1 . . H

loop_
_atom_site_aniso_label
_atom_site_aniso_U_11
_atom_site_aniso_U_22
_atom_site_aniso_U_33
_atom_site_aniso_U_12
_atom_site_aniso_U_13
_atom_site_aniso_U_23
S1 .0316(2) .0261(2) .0246(2) .00636(15) .00722(15) .00042(14)
O1 .0594(9) .0210(6) .0322(6) .0025(5) .0048(6) -.0031(5)
O2 .0802(11) .0231(6) .0389(7) .0033(6) .0215(7) .0042(5)
O3 .0857(12) .0359(7) .0298(7) -.0001(7) .0165(7) .0007(5)
O4 .0831(11) .0281(7) .0422(8) .0031(7) .0239(7) -.0087(6)
O5 .1223(16) .0238(7) .0453(8) .0059(8) .0049(9) .0087(6)
O6 .1260(17) .0514(9) .0403(8) -.0152(10) .0396(10) -.0016(7)
O7 .1023(14) .0469(9) .0338(8) -.0208(9) .0125(8) -.0127(6)
O8 .0314(7) .0433(7) .0445(7) .0089(5) .0073(5) -.0064(6)
O9 .0519(8) .0417(7) .0281(6) .0155(6) .0111(6) .0079(5)
N1 .0501(9) .0317(7) .0264(7) .0042(7) .0090(6) -.0011(6)
N2 .0451(9) .0215(7) .0365(8) .0043(6) .0084(6) -.0002(6)
N3 .0512(10) .0267(7) .0316(8) .0033(7) .0057(7) -.0038(6)
N4 .0358(8) .0262(7) .0247(7) .0052(6) .0074(6) -.0019(5)
C1 .0269(8) .0235(7) .0257(7) .0031(6) .0029(6) .0014(6)
C2 .0270(8) .0221(7) .0277(8) .0031(6) .0023(6) -.0016(6)
C3 .0306(8) .0276(8) .0235(7) .0036(6) .0051(6) -.0011(6)
C4 .0329(9) .0243(8) .0278(8) .0039(6) .0057(6) .0037(6)
C5 .0303(8) .0184(7) .0305(8) .0036(6) .0043(6) -.0003(6)
C6 .0299(8) .0242(7) .0252(8) .0039(6) .0041(6) -.0018(6)
C7 .0392(9) .0241(7) .0276(8) .0012(6) .0049(7) .0015(6)
C8 .0314(8) .0229(7) .0240(7) .0036(6) .0071(6) -.0012(6)
C9 .0309(9) .0318(8) .0299(8) -.0031(7) .0050(7) -.0083(7)
C10 .0253(8) .0356(9) .0325(8) -.0009(7) .0065(6) -.0047(7)
C11 .0316(8) .0228(7) .0223(7) .0038(6) .0070(6) .0003(6)
C12 .0314(9) .0359(9) .0348(9) -.0024(7) .0024(7) -.0134(7)
C13 .0243(8) .0412(10) .0398(10) -.0004(7) .0048(7) -.0114(8)

loop_
_atom_type_symbol
_atom_type_description
_atom_type_scat_dispersion_real
_atom_type_scat_dispersion_imag
_atom_type_scat_source
C C .0033 .0016 'International Tables Vol C Tables 4.2.6.8 and 6.1.1.4'
H H .0000 .0000 'International Tables Vol C Tables 4.2.6.8 and 6.1.1.4'
N N .0061 .0033 'International Tables Vol C Tables 4.2.6.8 and 6.1.1.4'
O O .0106 .0060 'International Tables Vol C Tables 4.2.6.8 and 6.1.1.4'
S S .1246 .1234 'International Tables Vol C Tables 4.2.6.8 and 6.1.1.4'

loop_
_geom_angle_atom_site_label_1
_geom_angle_atom_site_label_2
_geom_angle_atom_site_label_3
_geom_angle
O8 S1 O9 117.22(9)
O8 S1 N3 112.63(9)
O9 S1 N3 106.50(9)
O8 S1 C8 107.21(8)
O9 S1 C8 108.05(8)
N3 S1 C8 104.42(8)
C7 O2 H1 107(2)
O7 N1 O6 122.87(16)
O7 N1 C3 119.31(15)
O6 N1 C3 117.82(15)
O5 N2 O4 123.38(15)
O5 N2 C5 118.28(15)
O4 N2 C5 118.35(14)
S1 N3 H3A 114(2)
S1 N3 H3B 113.0(18)
H3A N3 H3B 118(3)
C11 N4 H4A 112.6(16)
C11 N4 H4B 107.8(15)
H4A N4 H4B 113(2)
C11 N4 H4C 108.7(15)
H4A N4 H4C 107(2)
H4B N4 H4C 108(2)
C6 C1 C2 121.91(14)
C6 C1 C7 118.03(14)
C2 C1 C7 120.02(14)
O1 C2 C3 124.22(15)
O1 C2 C1 120.62(14)
C3 C2 C1 115.14(13)
C4 C3 C2 122.99(14)
C4 C3 N1 116.37(14)
C2 C3 N1 120.64(14)
C3 C4 C5 118.86(15)
C3 C4 H4 122.1(15)
C5 C4 H4 119.0(15)
C4 C5 C6 121.74(14)
C4 C5 N2 119.18(15)
C6 C5 N2 119.05(14)
C1 C6 C5 119.35(15)
C1 C6 H6 120.5(12)
C5 C6 H6 120.2(12)
O3 C7 O2 121.66(16)
O3 C7 C1 122.58(15)
O2 C7 C1 115.73(14)
C9 C8 C13 121.07(15)
C9 C8 S1 119.84(12)
C13 C8 S1 119.01(13)
C10 C9 C8 119.29(15)
C10 C9 H9 120.6(13)
C8 C9 H9 120.1(13)
C9 C10 C11 119.16(16)
C9 C10 H10 120.2(14)
C11 C10 H10 120.6(14)
C12 C11 C10 122.13(15)
C12 C11 N4 119.89(15)
C10 C11 N4 117.97(15)
C11 C12 C13 118.59(16)
C11 C12 H12 120.9(14)
C13 C12 H12 120.5(14)
C8 C13 C12 119.74(17)
C8 C13 H13 119.9(15)
C12 C13 H13 120.3(15)

loop_
_geom_bond_atom_site_label_1
_geom_bond_atom_site_label_2
_geom_bond_site_symmetry_2
_geom_bond_distance
_geom_bond_publ_flag
S1 O8 . 1.4317(14) ?
S1 O9 . 1.4417(13) ?
S1 N3 . 1.6019(17) ?
S1 C8 . 1.7692(16) ?
O1 C2 . 1.2874(19) ?
O2 C7 . 1.315(2) ?
O2 H1 . 1.03(4) ?
O3 C7 . 1.209(2) ?
O4 N2 . 1.224(2) ?
O5 N2 . 1.221(2) ?
O6 N1 . 1.220(2) ?
O7 N1 . 1.207(2) ?
N1 C3 . 1.459(2) ?
N2 C5 . 1.454(2) ?
N3 H3A . .81(3) ?
N3 H3B . .84(3) ?
N4 C11 . 1.467(2) ?
N4 H4A . .91(3) ?
N4 H4B . .93(3) ?
N4 H4C . .89(2) ?
C1 C6 . 1.379(2) ?
C1 C2 . 1.439(2) ?
C1 C7 . 1.495(2) ?
C2 C3 . 1.429(2) ?
C3 C4 . 1.377(2) ?
C4 C5 . 1.381(2) ?
C4 H4 . .88(2) ?
C5 C6 . 1.391(2) ?
C6 H6 . .94(2) ?
C8 C9 . 1.383(2) ?
C8 C13 . 1.385(2) ?
C9 C10 . 1.381(2) ?
C9 H9 . .94(2) ?
C10 C11 . 1.384(2) ?
C10 H10 . .96(2) ?
C11 C12 . 1.373(2) ?
C12 C13 . 1.388(2) ?
C12 H12 . .93(2) ?
C13 H13 . .89(2) ?

loop_
_geom_hbond_atom_site_label_D
_geom_hbond_atom_site_label_H
_geom_hbond_atom_site_label_A
_geom_hbond_site_symmetry_A
_geom_hbond_distance_DH
_geom_hbond_distance_HA
_geom_hbond_distance_DA
_geom_hbond_angle_DHA
_geom_hbond_publ_flag
O2 H1 O1 . 1.03(4) 1.48(4) 2.462(2) 157(3) yes
N3 H3A O6 1_556 .82(3) 2.53(2) 3.172(2) 137(2) yes
N3 H3A O8 2_667 .82(3) 2.46(3) 3.090(2) 135(2) yes
N3 H3B O3 . .84(3) 2.10(3) 2.934(2) 170(3) yes
N4 H4A O1 1_566 .91(3) 1.93(3) 2.822(2) 166(3) yes
N4 H4A O7 1_566 .91(3) 2.41(3) 2.870(2) 111.2(19) yes
N4 H4B O2 2_567 .93(3) 2.01(3) 2.926(2) 172(2) yes
N4 H4B O4 2_577 .93(3) 2.51(3) 2.880(2) 104(2) yes
N4 H4C O9 2_577 .89(2) 1.97(2) 2.867(2) 176(2) yes
C4 H4 O5 . .88(3) 2.42(3) 2.711(2) 100.0(18) yes
C9 H9 O7 2_566 .94(2) 2.57(2) 3.414(2) 150.6(16) yes
C10 H10 O8 1_455 .96(2) 2.43(2) 3.171(2) 133.5(16) yes
C13 H13 O8 . .89(2) 2.53(2) 2.896(2) 105.3(15) yes

loop_
_geom_torsion_atom_site_label_1
_geom_torsion_atom_site_label_2
_geom_torsion_atom_site_label_3
_geom_torsion_atom_site_label_4
_geom_torsion
C6 C1 C2 O1 178.45(15)
C7 C1 C2 O1 -3.9(2)
C6 C1 C2 C3 .0(2)
C7 C1 C2 C3 177.62(15)
O1 C2 C3 C4 -178.04(16)
C1 C2 C3 C4 .3(2)
O1 C2 C3 N1 2.0(3)
C1 C2 C3 N1 -179.58(15)
O7 N1 C3 C4 -153.24(19)
O6 N1 C3 C4 26.3(3)
O7 N1 C3 C2 26.7(3)
O6 N1 C3 C2 -153.79(19)
C2 C3 C4 C5 -.6(3)
N1 C3 C4 C5 179.33(15)
C3 C4 C5 C6 .5(3)
C3 C4 C5 N2 -177.38(15)
O5 N2 C5 C4 6.8(3)
O4 N2 C5 C4 -173.40(17)
O5 N2 C5 C6 -171.11(18)
O4 N2 C5 C6 8.7(3)
C2 C1 C6 C5 -.1(2)
C7 C1 C6 C5 -177.75(15)
C4 C5 C6 C1 -.2(3)
N2 C5 C6 C1 177.72(15)
C6 C1 C7 O3 5.2(3)
C2 C1 C7 O3 -172.54(18)
C6 C1 C7 O2 -176.65(16)
C2 C1 C7 O2 5.6(2)
O8 S1 C8 C9 -165.23(14)
O9 S1 C8 C9 67.57(16)
N3 S1 C8 C9 -45.52(16)
O8 S1 C8 C13 17.90(17)
O9 S1 C8 C13 -109.30(15)
N3 S1 C8 C13 137.61(15)
C13 C8 C9 C10 -1.4(3)
S1 C8 C9 C10 -178.22(14)
C8 C9 C10 C11 1.1(3)
C9 C10 C11 C12 .3(3)
C9 C10 C11 N4 -178.77(15)
C10 C11 C12 C13 -1.3(3)
N4 C11 C12 C13 177.78(17)
C9 C8 C13 C12 .4(3)
S1 C8 C13 C12 177.27(15)
C11 C12 C13 C8 .9(3)
